data_7228533
loop_
_publ_author_name
'Pal, Amlan K.'
'Cordes, David B.'
'Slawin, Alexandra M. Z.'
'Momblona, Cristina'
'Perteg\'as, Antonio'
'Ort\'i, Enrique'
'Bolink, Henk J.'
'Zysman-Colman, Eli'

_publ_section_title
;
 Simple design to achieve red-to-near-infrared emissive cationic Ir(iii)
 emitters and their use in light emitting electrochemical cells
;
_journal_issue 51
_journal_name_full 'RSC Adv.'
_journal_page_first 31833
_journal_paper_doi 10.1039/C7RA06347D
_journal_volume 7
_journal_year 2017
_chemical_formula_moiety 'C28 H20 Ir N4 S2, F6 P'
_chemical_formula_sum 'C28 H20 F6 Ir N4 P S2'
_chemical_formula_weight 813.80
_space_group_crystal_system orthorhombic
_space_group_IT_number 61
_space_group_name_Hall '-P 2ac 2ab'
_space_group_name_H-M_alt 'P b c a'
_symmetry_space_group_name_Hall '-P 2ac 2ab'
_symmetry_space_group_name_H-M 'P b c a'
_atom_sites_solution_hydrogens geom
_atom_sites_solution_primary direct
_atom_sites_solution_secondary difmap
_audit_creation_date 2016-12-13
_audit_creation_method 'by CrystalStructure 4.2'
_audit_update_record
;
2017-03-16 deposited with the CCDC.
2017-06-13 downloaded from the CCDC.
;
_cell_angle_alpha 90.0000
_cell_angle_beta 90.0000
_cell_angle_gamma 90.0000
_cell_formula_units_Z 8
_cell_length_a 10.8949(11)
_cell_length_b 15.8728(15)
_cell_length_c 33.006(4)
_cell_measurement_reflns_used 6258
_cell_measurement_temperature 173
_cell_measurement_theta_max 25.40
_cell_measurement_theta_min 2.20
_cell_volume 5707.8(10)
_computing_cell_refinement 'CrystalClear-SM Expert 2.1 b45'
_computing_data_collection 'CrystalClear-SM Expert 2.1 b45 (Rigaku, 2015)'
_computing_data_reduction 'CrystalClear-SM Expert 2.1 b45'
_computing_molecular_graphics 'CrystalStructure 4.2'
_computing_publication_material 'CrystalStructure 4.2 (Rigaku, 2015)'
_computing_structure_refinement 'SHELXL Version 2014/7 (Sheldrick, 2008)'
_computing_structure_solution 'DIRDIF99-PATTY (Gould, et al., 1999)'
_diffrn_ambient_temperature 173
_diffrn_detector_area_resol_mean 5.814
_diffrn_measured_fraction_theta_full 1.000
_diffrn_measured_fraction_theta_max 0.998
_diffrn_measurement_device_type 'Rigaku XtaLAB P200'
_diffrn_measurement_method \w
_diffrn_radiation_type 'Mo K\a'
_diffrn_radiation_wavelength 0.71075
_diffrn_reflns_av_R_equivalents 0.0622
_diffrn_reflns_Laue_measured_fraction_full 1.000
_diffrn_reflns_Laue_measured_fraction_max 0.998
_diffrn_reflns_limit_h_max 13
_diffrn_reflns_limit_h_min -13
_diffrn_reflns_limit_k_max 19
_diffrn_reflns_limit_k_min -18
_diffrn_reflns_limit_l_max 39
_diffrn_reflns_limit_l_min -39
_diffrn_reflns_number 64336
_diffrn_reflns_point_group_measured_fraction_full 1.000
_diffrn_reflns_point_group_measured_fraction_max 0.998
_diffrn_reflns_theta_full 25.242
_diffrn_reflns_theta_max 25.371
_diffrn_reflns_theta_min 2.240
_diffrn_standards_number 0
_exptl_absorpt_coefficient_mu 4.960
_exptl_absorpt_correction_T_max 0.952
_exptl_absorpt_correction_T_min 0.875
_exptl_absorpt_correction_type multi-scan
_exptl_absorpt_process_details 'REQAB (Rigaku, 1998)'
_exptl_crystal_colour orange
_exptl_crystal_density_diffrn 1.894
_exptl_crystal_density_method 'not measured'
_exptl_crystal_description chip
_exptl_crystal_F_000 3152.00
_exptl_crystal_recrystallization_method 'Re-crystallisation from solvent: Dichloromethane/diethyl ether'
_exptl_crystal_size_max 0.060
_exptl_crystal_size_mid 0.030
_exptl_crystal_size_min 0.010
_refine_diff_density_max 0.85
_refine_diff_density_min -0.70
_refine_ls_extinction_method none
_refine_ls_goodness_of_fit_ref 1.097
_refine_ls_hydrogen_treatment constr
_refine_ls_number_parameters 379
_refine_ls_number_reflns 5220
_refine_ls_number_restraints 0
_refine_ls_R_factor_all 0.0743
_refine_ls_R_factor_gt 0.0336
_refine_ls_shift/su_max 0.002
_refine_ls_structure_factor_coef Fsqd
_refine_ls_weighting_details 'w = 1/[\s^2^(Fo^2^)+(0.0140P)^2^+30.1363P] where P=(Fo^2^+2Fc^2^)/3'
_refine_ls_weighting_scheme calc
_refine_ls_wR_factor_gt 0.0571
_refine_ls_wR_factor_ref 0.0725
_reflns_Friedel_coverage 0.000
_reflns_number_gt 3179
_reflns_number_total 5220
_reflns_threshold_expression F^2^>2.0\s(F^2^)
_cod_data_source_file c7ra06347d2.cif
_cod_data_source_block 1
_cod_database_code 7228533

loop_
_space_group_symop_id
_space_group_symop_operation_xyz
1 +X,+Y,+Z
2 1/2+X,1/2-Y,-Z
3 -X,1/2+Y,1/2-Z
4 1/2-X,-Y,1/2+Z
5 -X,-Y,-Z
6 -1/2-X,-1/2+Y,+Z
7 +X,-1/2-Y,-1/2+Z
8 -1/2+X,+Y,-1/2-Z

loop_
_atom_site_label
_atom_site_type_symbol
_atom_site_fract_x
_atom_site_fract_y
_atom_site_fract_z
_atom_site_U_iso_or_equiv
_atom_site_adp_type
_atom_site_occupancy
_atom_site_site_symmetry_order
_atom_site_calc_flag
_atom_site_refinement_flags_posn
_atom_site_refinement_flags_adp
Ir1 Ir 0.72928(2) 0.24952(2) 0.36195(2) 0.03259(8) Uani 1 1 d . .
S27 S 0.4811(2) 0.12376(19) 0.45538(8) 0.0846(8) Uani 1 1 d . .
S34 S 0.6097(3) 0.3189(2) 0.48994(7) 0.0898(9) Uani 1 1 d . .
P1 P 0.2622(2) 0.38277(14) 0.45311(7) 0.0551(5) Uani 1 1 d . .
F1 F 0.3912(5) 0.4237(4) 0.4551(3) 0.155(4) Uani 1 1 d . .
F2 F 0.2019(7) 0.4660(4) 0.4682(2) 0.154(3) Uani 1 1 d . .
F3 F 0.2829(5) 0.3507(5) 0.49699(17) 0.118(2) Uani 1 1 d . .
F4 F 0.1308(5) 0.3432(4) 0.45090(19) 0.107(2) Uani 1 1 d . .
F5 F 0.2385(6) 0.4162(5) 0.40851(17) 0.120(2) Uani 1 1 d . .
F6 F 0.3174(7) 0.3007(4) 0.4362(2) 0.139(3) Uani 1 1 d . .
N1 N 0.5825(5) 0.3035(3) 0.33315(17) 0.0377(13) Uani 1 1 d . .
N13 N 0.8859(5) 0.1942(3) 0.38345(17) 0.0369(13) Uani 1 1 d . .
N25 N 0.6052(5) 0.1684(4) 0.39408(18) 0.0446(15) Uani 1 1 d . .
N31 N 0.7015(5) 0.3107(4) 0.41931(18) 0.0463(15) Uani 1 1 d . .
C2 C 0.5614(6) 0.2751(4) 0.29458(19) 0.0394(18) Uani 1 1 d . .
C3 C 0.4622(7) 0.3075(5) 0.2731(2) 0.053(2) Uani 1 1 d . .
H3 H 0.4451 0.2871 0.2466 0.064 Uiso 1 1 calc R U
C4 C 0.3891(7) 0.3684(6) 0.2897(2) 0.063(2) Uani 1 1 d . .
H4 H 0.3224 0.3907 0.2746 0.076 Uiso 1 1 calc R U
C5 C 0.4117(7) 0.3972(5) 0.3281(2) 0.055(2) Uani 1 1 d . .
H5 H 0.3616 0.4394 0.3400 0.066 Uiso 1 1 calc R U
C6 C 0.5095(6) 0.3631(4) 0.3489(2) 0.0436(17) Uani 1 1 d . .
H6 H 0.5259 0.3827 0.3755 0.052 Uiso 1 1 calc R U
C7 C 0.6469(6) 0.2107(4) 0.2805(2) 0.0397(16) Uani 1 1 d . .
C8 C 0.7369(6) 0.1870(4) 0.30914(19) 0.0352(15) Uani 1 1 d . .
C9 C 0.8221(6) 0.1243(4) 0.2973(2) 0.0441(18) Uani 1 1 d . .
H9 H 0.8824 0.1054 0.3160 0.053 Uiso 1 1 calc R U
C10 C 0.8181(7) 0.0904(5) 0.2589(2) 0.052(2) Uani 1 1 d . .
H10 H 0.8766 0.0490 0.2511 0.062 Uiso 1 1 calc R U
C11 C 0.7288(7) 0.1164(5) 0.2312(2) 0.056(2) Uani 1 1 d . .
H11 H 0.7266 0.0926 0.2048 0.068 Uiso 1 1 calc R U
C12 C 0.6451(7) 0.1757(5) 0.2419(2) 0.0497(19) Uani 1 1 d . .
H12 H 0.5849 0.1934 0.2229 0.060 Uiso 1 1 calc R U
C14 C 0.9928(6) 0.2298(4) 0.3718(2) 0.0381(17) Uani 1 1 d . .
C15 C 1.1044(6) 0.1927(5) 0.3821(2) 0.0490(19) Uani 1 1 d . .
H15 H 1.1795 0.2178 0.3738 0.059 Uiso 1 1 calc R U
C16 C 1.1055(8) 0.1196(5) 0.4042(2) 0.059(2) Uani 1 1 d . .
H16 H 1.1810 0.0932 0.4110 0.070 Uiso 1 1 calc R U
C17 C 0.9970(7) 0.0853(5) 0.4164(2) 0.056(2) Uani 1 1 d . .
H17 H 0.9965 0.0349 0.4320 0.067 Uiso 1 1 calc R U
C18 C 0.8891(7) 0.1235(4) 0.4063(2) 0.0446(17) Uani 1 1 d . .
H18 H 0.8141 0.0999 0.4156 0.054 Uiso 1 1 calc R U
C19 C 0.9773(6) 0.3076(4) 0.3480(2) 0.0389(16) Uani 1 1 d . .
C20 C 0.8536(6) 0.3299(4) 0.3395(2) 0.0395(16) Uani 1 1 d . .
C21 C 0.8349(7) 0.4036(4) 0.3176(2) 0.0457(18) Uani 1 1 d . .
H21 H 0.7535 0.4208 0.3115 0.055 Uiso 1 1 calc R U
C22 C 0.9323(7) 0.4523(5) 0.3046(2) 0.053(2) Uani 1 1 d . .
H22 H 0.9173 0.5018 0.2892 0.064 Uiso 1 1 calc R U
C23 C 1.0522(7) 0.4295(5) 0.3140(3) 0.061(2) Uani 1 1 d . .
H23 H 1.1187 0.4642 0.3057 0.073 Uiso 1 1 calc R U
C24 C 1.0743(7) 0.3569(5) 0.3352(2) 0.055(2) Uani 1 1 d . .
H24 H 1.1562 0.3405 0.3411 0.066 Uiso 1 1 calc R U
C26 C 0.5769(7) 0.1925(5) 0.4308(2) 0.052(2) Uani 1 1 d . .
C28 C 0.4812(8) 0.0607(6) 0.4140(3) 0.077(3) Uani 1 1 d . .
H28 H 0.4374 0.0092 0.4117 0.092 Uiso 1 1 calc R U
C29 C 0.5519(7) 0.0942(5) 0.3849(3) 0.062(2) Uani 1 1 d . .
H29 H 0.5637 0.0674 0.3595 0.074 Uiso 1 1 calc R U
C30 C 0.6281(7) 0.2700(5) 0.4450(2) 0.055(2) Uani 1 1 d . .
C32 C 0.7467(8) 0.3843(5) 0.4355(3) 0.066(2) Uani 1 1 d . .
H32 H 0.8011 0.4220 0.4222 0.080 Uiso 1 1 calc R U
C33 C 0.6993(9) 0.3951(7) 0.4753(3) 0.094(4) Uani 1 1 d . .
H33 H 0.7181 0.4424 0.4918 0.113 Uiso 1 1 calc R U

loop_
_atom_site_aniso_label
_atom_site_aniso_U_11
_atom_site_aniso_U_22
_atom_site_aniso_U_33
_atom_site_aniso_U_23
_atom_site_aniso_U_13
_atom_site_aniso_U_12
Ir1 0.02838(12) 0.03139(12) 0.03801(13) 0.00052(16) -0.00099(10) 0.00058(16)
S27 0.0609(14) 0.111(2) 0.0817(17) 0.0437(17) 0.0238(13) 0.0063(15)
S34 0.108(2) 0.118(2) 0.0439(13) -0.0153(15) -0.0137(14) 0.0485(19)
P1 0.0512(12) 0.0520(12) 0.0619(13) 0.0088(11) -0.0019(11) -0.0011(10)
F1 0.070(4) 0.131(6) 0.264(9) 0.123(6) -0.048(5) -0.054(4)
F2 0.160(7) 0.120(6) 0.181(7) -0.080(5) -0.095(6) 0.067(5)
F3 0.094(4) 0.184(7) 0.077(4) 0.050(4) -0.026(3) -0.032(4)
F4 0.066(3) 0.140(5) 0.116(5) 0.020(4) -0.018(3) -0.031(4)
F5 0.101(4) 0.179(7) 0.081(4) 0.050(4) 0.008(4) 0.028(5)
F6 0.134(6) 0.111(5) 0.171(7) -0.041(5) -0.025(5) 0.062(5)
N1 0.030(3) 0.041(3) 0.043(3) -0.002(3) 0.000(3) 0.003(3)
N13 0.035(3) 0.033(3) 0.042(3) -0.002(3) -0.002(3) 0.002(2)
N25 0.038(3) 0.048(4) 0.048(4) 0.007(3) 0.006(3) -0.003(3)
N31 0.045(4) 0.048(4) 0.045(3) -0.008(3) -0.011(3) 0.013(3)
C2 0.032(4) 0.050(5) 0.035(4) 0.001(3) -0.003(3) -0.001(3)
C3 0.046(5) 0.066(5) 0.048(4) -0.007(4) -0.012(4) 0.009(4)
C4 0.047(5) 0.093(7) 0.049(5) -0.004(5) -0.005(4) 0.027(5)
C5 0.042(4) 0.070(6) 0.053(5) -0.004(4) 0.001(4) 0.026(4)
C6 0.042(4) 0.049(4) 0.040(4) -0.002(3) 0.005(3) 0.008(4)
C7 0.034(4) 0.043(4) 0.042(4) -0.002(3) 0.002(3) 0.000(3)
C8 0.032(4) 0.031(3) 0.042(4) -0.004(3) 0.006(3) -0.001(3)
C9 0.034(4) 0.045(4) 0.053(5) -0.006(4) -0.001(3) -0.004(3)
C10 0.046(4) 0.045(4) 0.066(5) -0.014(4) 0.008(4) 0.006(4)
C11 0.057(5) 0.065(5) 0.047(4) -0.018(4) 0.002(4) 0.005(4)
C12 0.046(4) 0.058(5) 0.045(5) -0.005(4) -0.003(4) 0.003(4)
C14 0.026(3) 0.042(5) 0.046(4) -0.003(3) -0.006(3) 0.003(3)
C15 0.035(4) 0.057(5) 0.056(5) 0.002(4) -0.006(4) 0.000(3)
C16 0.051(5) 0.060(5) 0.065(5) 0.000(4) -0.020(4) 0.016(4)
C17 0.062(5) 0.046(5) 0.060(5) 0.012(4) -0.016(4) 0.010(4)
C18 0.043(4) 0.038(4) 0.053(4) 0.004(4) 0.002(3) 0.004(3)
C19 0.029(4) 0.038(4) 0.050(4) 0.000(3) -0.001(3) 0.002(3)
C20 0.031(4) 0.040(4) 0.047(4) -0.001(3) -0.001(3) -0.001(3)
C21 0.041(4) 0.039(4) 0.057(5) 0.008(4) 0.003(4) 0.003(3)
C22 0.052(5) 0.040(4) 0.068(5) 0.012(4) 0.005(4) 0.000(4)
C23 0.045(5) 0.054(5) 0.084(6) 0.016(5) 0.013(4) -0.015(4)
C24 0.034(4) 0.059(5) 0.072(6) 0.011(5) -0.004(4) -0.002(4)
C26 0.039(4) 0.069(6) 0.050(5) 0.017(4) 0.004(4) 0.010(4)
C28 0.061(6) 0.068(6) 0.101(8) 0.018(6) 0.015(6) -0.014(5)
C29 0.050(5) 0.055(5) 0.080(6) 0.011(5) 0.010(5) -0.005(4)
C30 0.052(5) 0.078(7) 0.034(4) 0.002(4) -0.003(3) 0.020(4)
C32 0.071(6) 0.046(5) 0.082(6) -0.013(5) -0.035(5) 0.013(4)
C33 0.097(8) 0.107(8) 0.079(7) -0.060(6) -0.062(6) 0.062(7)

loop_
_atom_type_symbol
_atom_type_description
_atom_type_scat_dispersion_real
_atom_type_scat_dispersion_imag
_atom_type_scat_source
C C 0.0033 0.0016
;
International Tables for Crystallography
(Vol. C, Tables 4.2.6.8 and 6.1.1.4)
;
H H 0.0000 0.0000
;
International Tables for Crystallography
(Vol. C, Table 6.1.1.4)
;
F F 0.0171 0.0103
;
International Tables for Crystallography
(Vol. C, Tables 4.2.6.8 and 6.1.1.4)
;
Ir Ir -1.4442 7.9887
;
International Tables for Crystallography
(Vol. C, Tables 4.2.6.8 and 6.1.1.4)
;
N N 0.0061 0.0033
;
International Tables for Crystallography
(Vol. C, Tables 4.2.6.8 and 6.1.1.4)
;
P P 0.1023 0.0942
;
International Tables for Crystallography
(Vol. C, Tables 4.2.6.8 and 6.1.1.4)
;
S S 0.1246 0.1234
;
International Tables for Crystallography
(Vol. C, Tables 4.2.6.8 and 6.1.1.4)
;

loop_
_geom_angle_atom_site_label_1
_geom_angle_atom_site_label_2
_geom_angle_atom_site_label_3
_geom_angle
C20 Ir1 C8 88.0(3)
C20 Ir1 N13 80.7(2)
C8 Ir1 N13 93.1(2)
C20 Ir1 N1 95.1(2)
C8 Ir1 N1 80.6(2)
N13 Ir1 N1 172.6(2)
C20 Ir1 N25 172.2(3)
C8 Ir1 N25 99.1(2)
N13 Ir1 N25 95.5(2)
N1 Ir1 N25 89.3(2)
C20 Ir1 N31 97.7(3)
C8 Ir1 N31 173.8(2)
N13 Ir1 N31 90.3(2)
N1 Ir1 N31 96.3(2)
N25 Ir1 N31 75.3(2)
C28 S27 C26 89.6(4)
C33 S34 C30 90.5(5)
F6 P1 F1 90.9(5)
F6 P1 F3 90.2(4)
F1 P1 F3 88.1(4)
F6 P1 F2 177.0(4)
F1 P1 F2 90.8(5)
F3 P1 F2 92.3(4)
F6 P1 F4 90.0(4)
F1 P1 F4 178.8(4)
F3 P1 F4 92.6(3)
F2 P1 F4 88.3(4)
F6 P1 F5 90.6(4)
F1 P1 F5 92.6(4)
F3 P1 F5 178.8(4)
F2 P1 F5 86.8(4)
F4 P1 F5 86.7(4)
C6 N1 C2 119.5(6)
C6 N1 Ir1 125.4(5)
C2 N1 Ir1 115.1(4)
C14 N13 C18 119.0(6)
C14 N13 Ir1 116.1(4)
C18 N13 Ir1 124.8(5)
C26 N25 C29 111.3(7)
C26 N25 Ir1 115.5(5)
C29 N25 Ir1 133.2(6)
C30 N31 C32 112.3(7)
C30 N31 Ir1 115.3(5)
C32 N31 Ir1 132.5(6)
N1 C2 C3 118.9(6)
N1 C2 C7 114.8(6)
C3 C2 C7 126.3(6)
C4 C3 C2 120.6(7)
C4 C3 H3 119.7
C2 C3 H3 119.7
C5 C4 C3 120.2(7)
C5 C4 H4 119.9
C3 C4 H4 119.9
C4 C5 C6 118.0(7)
C4 C5 H5 121.0
C6 C5 H5 121.0
N1 C6 C5 122.9(7)
N1 C6 H6 118.6
C5 C6 H6 118.6
C12 C7 C8 121.1(6)
C12 C7 C2 124.3(6)
C8 C7 C2 114.6(6)
C7 C8 C9 117.2(6)
C7 C8 Ir1 114.9(5)
C9 C8 Ir1 127.9(5)
C10 C9 C8 120.5(7)
C10 C9 H9 119.8
C8 C9 H9 119.8
C9 C10 C11 120.5(7)
C9 C10 H10 119.7
C11 C10 H10 119.7
C12 C11 C10 120.2(7)
C12 C11 H11 119.9
C10 C11 H11 119.9
C11 C12 C7 120.4(7)
C11 C12 H12 119.8
C7 C12 H12 119.8
N13 C14 C15 120.4(6)
N13 C14 C19 113.8(5)
C15 C14 C19 125.8(6)
C16 C15 C14 119.7(7)
C16 C15 H15 120.2
C14 C15 H15 120.2
C17 C16 C15 119.3(7)
C17 C16 H16 120.4
C15 C16 H16 120.4
C16 C17 C18 119.8(7)
C16 C17 H17 120.1
C18 C17 H17 120.1
N13 C18 C17 121.8(7)
N13 C18 H18 119.1
C17 C18 H18 119.1
C24 C19 C20 121.6(6)
C24 C19 C14 123.4(6)
C20 C19 C14 115.1(6)
C21 C20 C19 116.8(6)
C21 C20 Ir1 129.0(5)
C19 C20 Ir1 114.1(5)
C22 C21 C20 121.4(7)
C22 C21 H21 119.3
C20 C21 H21 119.3
C21 C22 C23 120.4(7)
C21 C22 H22 119.8
C23 C22 H22 119.8
C24 C23 C22 119.9(7)
C24 C23 H23 120.0
C22 C23 H23 120.0
C23 C24 C19 119.9(7)
C23 C24 H24 120.1
C19 C24 H24 120.1
N25 C26 C30 117.7(7)
N25 C26 S27 113.3(7)
C30 C26 S27 129.0(6)
C29 C28 S27 110.1(7)
C29 C28 H28 125.0
S27 C28 H28 125.0
C28 C29 N25 115.7(9)
C28 C29 H29 122.2
N25 C29 H29 122.2
N31 C30 C26 116.2(7)
N31 C30 S34 114.1(6)
C26 C30 S34 129.8(7)
N31 C32 C33 109.3(9)
N31 C32 H32 125.3
C33 C32 H32 125.3
C32 C33 S34 113.8(7)
C32 C33 H33 123.1
S34 C33 H33 123.1

loop_
_geom_bond_atom_site_label_1
_geom_bond_atom_site_label_2
_geom_bond_distance
Ir1 C20 2.003(7)
Ir1 C8 2.007(6)
Ir1 N13 2.046(5)
Ir1 N1 2.048(5)
Ir1 N25 2.148(6)
Ir1 N31 2.149(6)
S27 C28 1.693(10)
S27 C26 1.715(8)
S34 C33 1.627(13)
S34 C30 1.685(8)
P1 F6 1.540(6)
P1 F1 1.550(6)
P1 F3 1.552(6)
P1 F2 1.558(6)
P1 F4 1.566(6)
P1 F5 1.586(6)
N1 C6 1.340(8)
N1 C2 1.370(8)
N13 C14 1.351(8)
N13 C18 1.353(8)
N25 C26 1.307(9)
N25 C29 1.346(9)
N31 C30 1.333(9)
N31 C32 1.376(9)
C2 C3 1.391(9)
C2 C7 1.459(9)
C3 C4 1.368(10)
C3 H3 0.9500
C4 C5 1.367(10)
C4 H4 0.9500
C5 C6 1.379(10)
C5 H5 0.9500
C6 H6 0.9500
C7 C12 1.389(9)
C7 C8 1.413(9)
C8 C9 1.416(9)
C9 C10 1.380(10)
C9 H9 0.9500
C10 C11 1.397(10)
C10 H10 0.9500
C11 C12 1.358(10)
C11 H11 0.9500
C12 H12 0.9500
C14 C15 1.393(9)
C14 C19 1.473(9)
C15 C16 1.371(10)
C15 H15 0.9500
C16 C17 1.362(11)
C16 H16 0.9500
C17 C18 1.365(10)
C17 H17 0.9500
C18 H18 0.9500
C19 C24 1.381(10)
C19 C20 1.422(9)
C20 C21 1.388(9)
C21 C22 1.382(10)
C21 H21 0.9500
C22 C23 1.391(11)
C22 H22 0.9500
C23 C24 1.369(10)
C23 H23 0.9500
C24 H24 0.9500
C26 C30 1.430(11)
C28 C29 1.341(11)
C28 H28 0.9500
C29 H29 0.9500
C32 C33 1.421(13)
C32 H32 0.9500
C33 H33 0.9500

loop_
_geom_torsion_atom_site_label_1
_geom_torsion_atom_site_label_2
_geom_torsion_atom_site_label_3
_geom_torsion_atom_site_label_4
_geom_torsion
C6 N1 C2 C3 -1.8(10)
Ir1 N1 C2 C3 178.9(5)
C6 N1 C2 C7 179.6(6)
Ir1 N1 C2 C7 0.3(7)
N1 C2 C3 C4 2.0(11)
C7 C2 C3 C4 -179.6(8)
C2 C3 C4 C5 -1.1(13)
C3 C4 C5 C6 0.1(13)
C2 N1 C6 C5 0.9(10)
Ir1 N1 C6 C5 -180.0(6)
C4 C5 C6 N1 0.0(12)
N1 C2 C7 C12 -177.4(7)
C3 C2 C7 C12 4.1(12)
N1 C2 C7 C8 0.8(9)
C3 C2 C7 C8 -177.7(7)
C12 C7 C8 C9 -2.1(10)
C2 C7 C8 C9 179.6(6)
C12 C7 C8 Ir1 176.7(5)
C2 C7 C8 Ir1 -1.6(7)
C7 C8 C9 C10 2.0(10)
Ir1 C8 C9 C10 -176.7(5)
C8 C9 C10 C11 -1.0(11)
C9 C10 C11 C12 0.2(12)
C10 C11 C12 C7 -0.4(12)
C8 C7 C12 C11 1.4(11)
C2 C7 C12 C11 179.5(7)
C18 N13 C14 C15 2.0(10)
Ir1 N13 C14 C15 -174.7(5)
C18 N13 C14 C19 -178.3(6)
Ir1 N13 C14 C19 5.0(7)
N13 C14 C15 C16 0.0(11)
C19 C14 C15 C16 -179.7(7)
C14 C15 C16 C17 -1.2(12)
C15 C16 C17 C18 0.4(12)
C14 N13 C18 C17 -2.9(10)
Ir1 N13 C18 C17 173.6(6)
C16 C17 C18 N13 1.6(12)
N13 C14 C19 C24 175.8(7)
C15 C14 C19 C24 -4.5(11)
N13 C14 C19 C20 -3.3(9)
C15 C14 C19 C20 176.4(7)
C24 C19 C20 C21 0.0(11)
C14 C19 C20 C21 179.1(6)
C24 C19 C20 Ir1 -179.1(6)
C14 C19 C20 Ir1 0.1(8)
C19 C20 C21 C22 0.5(11)
Ir1 C20 C21 C22 179.4(6)
C20 C21 C22 C23 -1.5(12)
C21 C22 C23 C24 2.0(13)
C22 C23 C24 C19 -1.5(13)
C20 C19 C24 C23 0.5(12)
C14 C19 C24 C23 -178.5(7)
C29 N25 C26 C30 179.3(6)
Ir1 N25 C26 C30 1.5(8)
C29 N25 C26 S27 -0.4(8)
Ir1 N25 C26 S27 -178.2(3)
C28 S27 C26 N25 0.1(6)
C28 S27 C26 C30 -179.6(7)
C26 S27 C28 C29 0.3(7)
S27 C28 C29 N25 -0.6(10)
C26 N25 C29 C28 0.7(10)
Ir1 N25 C29 C28 177.9(6)
C32 N31 C30 C26 -179.9(6)
Ir1 N31 C30 C26 -0.9(8)
C32 N31 C30 S34 0.2(8)
Ir1 N31 C30 S34 179.2(3)
N25 C26 C30 N31 -0.4(10)
S27 C26 C30 N31 179.3(6)
N25 C26 C30 S34 179.5(6)
S27 C26 C30 S34 -0.9(11)
C33 S34 C30 N31 0.2(6)
C33 S34 C30 C26 -179.6(7)
C30 N31 C32 C33 -0.6(9)
Ir1 N31 C32 C33 -179.4(5)
N31 C32 C33 S34 0.8(9)
C30 S34 C33 C32 -0.6(7)
